data_4000593
_publ_section_title
;
Evidence and characterization of a new decamolybdocobaltate cobalt salt,
an efficient precursor for hydrotreating catalyst preparation
;
_journal_name_full 'Chemistry of Materials'
_journal_paper_doi 10.1021/cm0503634
_journal_year 2005
_chemical_formula_sum 'Co2 H4 Mo10 N4 O38'
_chemical_formula_weight 1745.33
_space_group_IT_number 7
_symmetry_cell_setting ?
_symmetry_space_group_name_Hall 'P -2yac'
_symmetry_space_group_name_H-M 'P 1 n 1'
_cell_angle_alpha 90.0000(10)
_cell_angle_beta 108.744(2)
_cell_angle_gamma 90.000(2)
_cell_formula_units_Z 4
_cell_length_a 12.5807(13)
_cell_length_b 12.7201(13)
_cell_length_c 13.9130(14)
_cell_measurement_temperature 293(2)
_cell_volume 2108.4(4)
_diffrn_ambient_temperature 293(2)
_exptl_crystal_density_diffrn 5.498
_cod_original_sg_symbol_H-M 'P n'
_cod_original_formula_sum 'H4 Co2 Mo10 N4 O38'
_cod_database_code 4000593

loop_
_symmetry_equiv_pos_as_xyz
'x, y, z'
'x+1/2, -y, z+1/2'

loop_
_atom_site_label
_atom_site_type_symbol
_atom_site_fract_x
_atom_site_fract_y
_atom_site_fract_z
_atom_site_U_iso_or_equiv
_atom_site_adp_type
_atom_site_occupancy
_atom_site_symmetry_multiplicity
_atom_site_calc_flag
_atom_site_refinement_flags
_atom_site_disorder_assembly
_atom_site_disorder_group
Co1 Co 0.84068(9) 0.75332(8) 1.07943(8) 0.01910(19) Uani 1 1 d . . .
Co2 Co 0.72579(8) 0.76188(8) 1.21901(8) 0.01823(19) Uani 1 1 d . . .
Mo1 Mo 0.78897(6) 0.56244(5) 0.91410(5) 0.02682(14) Uani 1 1 d . . .
Mo2 Mo 0.63933(6) 0.58956(5) 1.06677(5) 0.02482(13) Uani 1 1 d . . .
Mo3 Mo 1.18193(5) 1.06071(5) 0.54258(5) 0.02049(12) Uani 1 1 d . . .
Mo4 Mo 1.08937(6) 1.22974(6) 0.88529(5) 0.02638(14) Uani 1 1 d . . .
Mo5 Mo 1.02565(6) 0.93369(5) 1.08180(5) 0.02621(14) Uani 1 1 d . . .
Mo6 Mo 0.98211(6) 0.74030(6) 0.91680(5) 0.02831(15) Uani 1 1 d . . .
Mo7 Mo 0.90227(5) 0.93277(5) 1.25561(5) 0.02181(13) Uani 1 1 d . . .
Mo8 Mo 1.25584(6) 0.42990(5) 0.88289(5) 0.02749(15) Uani 1 1 d . . .
Mo9 Mo 1.06387(5) 1.03769(5) 0.71955(5) 0.02496(14) Uani 1 1 d . . .
Mo10 Mo 0.90261(6) 0.57446(5) 1.22876(5) 0.02430(14) Uani 1 1 d . . .
O1 O 1.0386(5) 0.5961(6) 1.2347(5) 0.0379(15) Uani 1 1 d . . .
O2 O 0.9914(6) 1.0629(5) 1.0602(6) 0.0400(17) Uani 1 1 d . . .
O3 O 0.6320(7) 0.4580(5) 1.0847(5) 0.0457(18) Uani 1 1 d . . .
O4 O 0.8837(7) 0.4432(5) 1.2118(5) 0.0405(16) Uani 1 1 d . . .
O5 O 1.1481(6) 1.2309(5) 1.0155(5) 0.0379(15) Uani 1 1 d . . .
O6 O 0.6911(5) 0.7627(4) 1.0783(4) 0.0222(11) Uani 1 1 d . . .
O7 O 0.8462(4) 0.9017(4) 1.0855(4) 0.0216(11) Uani 1 1 d . . .
OH8 O 0.9965(5) 0.7577(4) 1.0828(5) 0.0251(12) Uani 1 1 d . . .
O9 O 0.8891(6) 1.0652(5) 1.2512(6) 0.0381(16) Uani 1 1 d . . .
O10 O 1.0482(5) 1.0600(5) 0.5767(4) 0.0253(11) Uani 1 1 d . . .
OH11 O 0.5726(4) 0.7847(4) 1.2187(4) 0.0216(10) Uani 1 1 d . . .
O12 O 0.8027(6) 0.4318(5) 0.9448(5) 0.0401(16) Uani 1 1 d . . .
O13 O 1.2221(7) 0.5565(5) 0.8436(6) 0.0461(17) Uani 1 1 d . . .
O14 O 1.1051(5) 0.3794(4) 0.8587(5) 0.0294(12) Uani 1 1 d . . .
O15 O 1.0367(5) 0.9165(5) 1.2234(4) 0.0267(12) Uani 1 1 d . . .
O16 O 1.1091(7) 0.9102(5) 0.7364(6) 0.0420(16) Uani 1 1 d . . .
OH17 O 1.2596(5) 0.2530(4) 0.8657(5) 0.0242(12) Uani 1 1 d . . .
O18 O 1.1423(5) 1.0950(5) 0.4159(5) 0.0299(13) Uani 1 1 d . . .
O19 O 0.5060(5) 0.6344(5) 1.0585(5) 0.0341(13) Uani 1 1 d . . .
O20 O 1.2087(6) 0.9308(4) 0.5437(5) 0.0333(14) Uani 1 1 d . . .
O21 O 0.8747(4) 0.7531(4) 1.2205(5) 0.0213(11) Uani 1 1 d . . .
O22 O 0.7205(5) 0.6137(4) 1.2133(5) 0.0259(12) Uani 1 1 d . . .
O23 O 0.9481(6) 1.2289(6) 0.8620(6) 0.0469(18) Uani 1 1 d . . .
O24 O 1.1237(6) 0.7256(6) 0.9476(6) 0.0451(17) Uani 1 1 d . . .
O25 O 0.9013(5) 0.5856(5) 1.3645(5) 0.0294(13) Uani 1 1 d . . .
O26 O 0.9682(5) 0.8875(5) 0.9427(4) 0.0296(12) Uani 1 1 d . . .
O27 O 0.7434(6) 0.5681(6) 0.7840(5) 0.0413(16) Uani 1 1 d . . .
O28 O 0.7364(5) 0.9107(4) 1.2132(4) 0.0227(11) Uani 1 1 d . . .
O29 O 0.9237(5) 1.0325(6) 0.6999(5) 0.0407(16) Uani 1 1 d . . .
O30 O 1.2997(6) 0.4294(6) 1.0123(5) 0.0410(17) Uani 1 1 d . . .
O31 O 0.8239(5) 0.6051(4) 1.0817(4) 0.0230(11) Uani 1 1 d . . .
O32 O 1.1649(6) 0.9244(6) 1.1031(6) 0.0438(17) Uani 1 1 d . . .
OH33 O 0.8085(5) 0.7389(4) 0.9352(5) 0.0226(11) Uani 1 1 d . . .
O34 O 0.6443(5) 0.5939(5) 0.9317(4) 0.0271(12) Uani 1 1 d . . .
O35 O 0.9455(5) 0.5956(5) 0.9434(5) 0.0318(13) Uani 1 1 d . . .
O36 O 1.1193(5) 1.0857(5) 0.8586(4) 0.0289(12) Uani 1 1 d . . .
O37 O 0.9384(5) 0.8998(5) 1.3811(5) 0.0334(14) Uani 1 1 d . . .
O38 O 0.9316(6) 0.7395(6) 0.7888(5) 0.0427(17) Uani 1 1 d . . .
OH1 O 1.3054(8) 0.9630(8) 0.9759(7) 0.068(3) Uani 1 1 d . . .
OH2 O 0.7864(8) 1.0388(7) 0.8308(7) 0.065(2) Uani 1 1 d . . .
OH3 O 1.1959(7) 1.1708(7) 1.2266(6) 0.060(2) Uani 1 1 d . . .
OH4 O 0.9323(8) 1.2753(6) 1.0836(6) 0.063(2) Uani 1 1 d . . .
OH5 O 1.0900(9) 0.4503(8) 1.0814(7) 0.074(3) Uani 1 1 d . . .
OH6 O 0.3430(8) 0.7536(8) 0.9203(10) 0.080(3) Uani 1 1 d . . .
OH7 O 1.4470(8) 0.4927(8) 1.2136(7) 0.076(3) Uani 1 1 d . . .
N1 N 1.0846(13) 0.7295(10) 1.4747(14) 0.114(7) Uani 1 1 d . . .
N2 N 1.2210(10) 0.7391(8) 0.6696(11) 0.075(3) Uani 1 1 d . . .
N3 N 1.2785(14) 0.6599(13) 1.1535(12) 0.109(5) Uani 1 1 d . . .
N4 N 0.7107(12) 1.2492(10) 0.8226(17) 0.136(9) Uani 1 1 d . . .
N5 N 1.4057(15) 0.1951(14) 1.0758(9) 0.119(7) Uani 1 1 d . . .
N6 O 1.0022(9) 1.2570(7) 1.2979(9) 0.086(4) Uani 1 1 d . . .

loop_
_atom_site_aniso_label
_atom_site_aniso_U_11
_atom_site_aniso_U_22
_atom_site_aniso_U_33
_atom_site_aniso_U_23
_atom_site_aniso_U_13
_atom_site_aniso_U_12
Co1 0.0193(4) 0.0184(4) 0.0207(5) -0.0029(3) 0.0079(4) -0.0012(3)
Co2 0.0191(4) 0.0174(4) 0.0187(5) 0.0002(3) 0.0068(4) 0.0005(3)
Mo1 0.0311(3) 0.0240(3) 0.0244(3) -0.0055(2) 0.0075(3) 0.0016(3)
Mo2 0.0283(3) 0.0209(3) 0.0238(3) -0.0007(2) 0.0064(2) -0.0047(2)
Mo3 0.0197(3) 0.0194(3) 0.0224(3) -0.0020(2) 0.0068(2) -0.0013(2)
Mo4 0.0260(3) 0.0301(3) 0.0259(3) -0.0009(3) 0.0124(3) -0.0006(3)
Mo5 0.0221(3) 0.0285(3) 0.0304(3) -0.0016(2) 0.0117(3) -0.0050(2)
Mo6 0.0281(3) 0.0328(4) 0.0272(4) -0.0015(3) 0.0132(3) 0.0021(3)
Mo7 0.0191(3) 0.0228(3) 0.0233(3) -0.0036(2) 0.0064(2) -0.0014(2)
Mo8 0.0335(4) 0.0254(3) 0.0249(3) -0.0056(2) 0.0114(3) -0.0031(3)
Mo9 0.0225(3) 0.0261(3) 0.0279(3) -0.0012(3) 0.0104(2) -0.0047(2)
Mo10 0.0271(3) 0.0226(3) 0.0223(3) 0.0010(2) 0.0067(2) 0.0075(2)
O1 0.028(3) 0.044(4) 0.039(4) 0.001(3) 0.007(3) 0.009(3)
O2 0.054(5) 0.020(3) 0.053(4) -0.001(3) 0.026(4) -0.006(3)
O3 0.069(5) 0.025(3) 0.042(4) 0.001(3) 0.017(4) -0.005(3)
O4 0.061(5) 0.021(3) 0.041(4) 0.001(2) 0.019(3) 0.009(3)
O5 0.046(4) 0.041(4) 0.027(3) 0.007(3) 0.012(3) 0.001(3)
O6 0.019(2) 0.025(3) 0.021(3) 0.0000(19) 0.003(2) 0.000(2)
O7 0.019(2) 0.016(2) 0.032(3) -0.003(2) 0.010(2) 0.0009(19)
OH8 0.023(3) 0.028(3) 0.026(3) 0.002(2) 0.011(2) 0.003(2)
O9 0.040(4) 0.024(3) 0.054(4) -0.002(3) 0.020(3) 0.001(2)
O10 0.022(3) 0.035(3) 0.019(3) 0.000(2) 0.007(2) -0.002(2)
OH11 0.019(2) 0.027(3) 0.021(3) 0.003(2) 0.008(2) 0.000(2)
O12 0.045(4) 0.036(3) 0.037(4) 0.002(3) 0.010(3) 0.006(3)
O13 0.059(5) 0.025(3) 0.058(5) -0.011(3) 0.024(4) -0.001(3)
O14 0.026(3) 0.024(3) 0.040(3) 0.000(2) 0.012(2) 0.009(2)
O15 0.021(3) 0.029(3) 0.029(3) 0.001(2) 0.008(2) -0.004(2)
O16 0.058(5) 0.022(3) 0.051(4) 0.001(3) 0.024(3) 0.002(3)
OH17 0.029(3) 0.024(3) 0.018(3) 0.001(2) 0.006(2) 0.003(2)
O18 0.030(3) 0.035(3) 0.024(3) -0.001(2) 0.008(2) 0.003(2)
O19 0.028(3) 0.036(3) 0.040(3) -0.001(3) 0.012(3) -0.008(3)
O20 0.039(4) 0.021(3) 0.040(4) -0.004(2) 0.012(3) -0.002(2)
O21 0.017(2) 0.021(2) 0.026(3) -0.0041(19) 0.007(2) -0.0009(18)
O22 0.030(3) 0.017(3) 0.029(3) 0.004(2) 0.008(2) 0.003(2)
O23 0.038(4) 0.048(4) 0.063(5) -0.010(4) 0.029(4) 0.000(3)
O24 0.032(4) 0.051(4) 0.057(5) -0.001(3) 0.021(3) 0.011(3)
O25 0.029(3) 0.034(3) 0.023(3) 0.000(2) 0.006(2) 0.006(2)
O26 0.030(3) 0.032(3) 0.025(3) 0.004(2) 0.007(2) -0.002(2)
O27 0.047(4) 0.050(4) 0.025(3) -0.005(3) 0.009(3) -0.001(3)
O28 0.019(2) 0.022(3) 0.028(3) 0.003(2) 0.010(2) 0.002(2)
O29 0.022(3) 0.061(4) 0.041(4) -0.005(3) 0.012(3) -0.014(3)
O30 0.046(4) 0.049(4) 0.029(4) -0.011(3) 0.013(3) -0.015(3)
O31 0.030(3) 0.020(2) 0.020(3) 0.002(2) 0.009(2) 0.002(2)
O32 0.028(3) 0.062(5) 0.043(4) -0.008(3) 0.015(3) -0.009(3)
OH33 0.023(3) 0.020(2) 0.025(3) 0.003(2) 0.009(2) 0.0034(19)
O34 0.024(3) 0.030(3) 0.026(3) -0.003(2) 0.006(2) -0.005(2)
O35 0.036(3) 0.032(3) 0.025(3) -0.005(2) 0.007(2) 0.011(2)
O36 0.024(3) 0.033(3) 0.027(3) 0.003(2) 0.003(2) -0.005(2)
O37 0.037(3) 0.036(3) 0.028(3) -0.004(3) 0.010(3) 0.001(3)
O38 0.051(4) 0.055(5) 0.025(3) -0.001(3) 0.015(3) -0.005(3)
OH1 0.054(5) 0.094(7) 0.050(5) 0.029(5) 0.007(4) -0.002(5)
OH2 0.063(6) 0.060(5) 0.079(7) 0.003(4) 0.034(5) 0.001(4)
OH3 0.070(5) 0.064(5) 0.039(4) -0.008(4) 0.007(4) -0.010(4)
OH4 0.087(7) 0.049(5) 0.055(5) 0.002(4) 0.025(5) 0.021(4)
OH5 0.076(7) 0.077(7) 0.061(6) 0.005(4) 0.010(5) 0.025(5)
OH6 0.048(5) 0.067(6) 0.117(9) 0.014(5) 0.015(5) -0.003(4)
OH7 0.070(6) 0.078(7) 0.076(6) 0.002(5) 0.018(5) -0.016(5)
N1 0.082(10) 0.046(7) 0.163(16) 0.038(8) -0.033(10) -0.001(6)
N2 0.077(8) 0.029(5) 0.108(9) -0.009(5) 0.016(7) 0.001(5)
N3 0.109(11) 0.132(13) 0.071(7) 0.009(10) 0.007(7) 0.055(11)
N4 0.051(7) 0.052(7) 0.26(2) -0.059(10) -0.009(11) 0.001(6)
N5 0.149(14) 0.159(15) 0.058(8) 0.024(9) 0.046(9) 0.111(12)
N6 0.082(7) 0.036(5) 0.100(8) 0.001(4) -0.027(6) 0.003(4)

loop_
_geom_bond_atom_site_label_1
_geom_bond_atom_site_label_2
_geom_bond_distance
_geom_bond_site_symmetry_2
_geom_bond_publ_flag
Co1 O21 1.870(6) . ?
Co1 O6 1.881(6) . ?
Co1 O7 1.889(5) . ?
Co1 O31 1.899(6) . ?
Co1 OH33 1.924(6) . ?
Co1 OH8 1.947(6) . ?
Co1 Co2 2.7706(12) . ?
Co1 Mo10 3.0099(13) . ?
Co1 Mo3 3.0314(12) 2_475 ?
Co2 O6 1.864(6) . ?
Co2 O21 1.870(6) . ?
Co2 O22 1.887(6) . ?
Co2 O28 1.901(6) . ?
Co2 OH11 1.948(5) . ?
Co2 OH17 1.955(6) 2_465 ?
Co2 Mo2 2.9989(12) . ?
Co2 Mo7 3.0311(12) . ?
Mo1 O12 1.711(7) . ?
Mo1 O27 1.715(7) . ?
Mo1 O35 1.925(7) . ?
Mo1 O34 1.954(6) . ?
Mo1 OH33 2.267(5) . ?
Mo1 O31 2.295(6) . ?
Mo1 OH8 3.816(6) . ?
Mo2 O3 1.698(7) . ?
Mo2 O19 1.740(6) . ?
Mo2 O34 1.901(6) . ?
Mo2 O22 1.989(6) . ?
Mo2 O31 2.273(6) . ?
Mo2 O6 2.287(6) . ?
Mo2 OH7 3.837(9) 1_455 ?
Mo3 O20 1.686(6) . ?
Mo3 O18 1.726(6) . ?
Mo3 O10 1.889(6) . ?
Mo3 O7 2.016(5) 2_574 ?
Mo3 O28 2.279(6) 2_574 ?
Mo3 O6 2.296(6) 2_574 ?
Mo3 Co1 3.0314(12) 2_574 ?
Mo3 OH2 3.807(9) 2_574 ?
Mo4 O23 1.701(7) . ?
Mo4 O5 1.722(7) . ?
Mo4 O36 1.931(6) . ?
Mo4 O14 1.962(6) 1_565 ?
Mo4 OH17 2.263(6) 1_565 ?
Mo4 OH11 2.266(5) 2_574 ?
Mo5 O32 1.685(7) . ?
Mo5 O2 1.702(6) . ?
Mo5 O26 1.927(6) . ?
Mo5 O15 1.943(6) . ?
Mo5 OH8 2.269(6) . ?
Mo5 O7 2.311(5) . ?
Mo6 O38 1.687(7) . ?
Mo6 O24 1.704(7) . ?
Mo6 O26 1.926(6) . ?
Mo6 O35 1.962(7) . ?
Mo6 OH8 2.268(6) . ?
Mo6 OH33 2.279(6) . ?
Mo7 O9 1.691(6) . ?
Mo7 O37 1.709(6) . ?
Mo7 O15 1.895(6) . ?
Mo7 O28 1.998(6) . ?
Mo7 O7 2.277(6) . ?
Mo7 O21 2.339(5) . ?
Mo7 OH8 3.739(6) . ?
Mo8 O30 1.705(7) . ?
Mo8 O13 1.710(7) . ?
Mo8 O14 1.927(6) . ?
Mo8 O25 1.937(7) 2_564 ?
Mo8 OH17 2.265(5) . ?
Mo8 O22 2.323(6) 2_564 ?
Mo9 O29 1.697(6) . ?
Mo9 O16 1.710(7) . ?
Mo9 O36 1.932(6) . ?
Mo9 O10 1.954(6) . ?
Mo9 OH11 2.263(6) 2_574 ?
Mo9 O28 2.297(5) 2_574 ?
Mo9 N5 3.765(13) 2_464 ?
Mo10 O4 1.692(6) . ?
Mo10 O1 1.708(7) . ?
Mo10 O25 1.900(6) . ?
Mo10 O31 2.004(6) . ?
Mo10 O22 2.287(6) . ?
Mo10 O21 2.297(5) . ?
Mo10 OH8 3.535(6) . ?
O1 OH8 2.873(9) . ?
O1 N4 2.891(16) 2_575 ?
O1 OH5 3.049(12) . ?
O2 OH4 2.848(10) . ?
O3 N1 2.793(14) 2_464 ?
O3 N2 2.844(12) 2_465 ?
O4 OH4 2.970(10) 1_545 ?
O4 N2 3.024(13) 2_465 ?
O5 OH3 2.905(11) . ?
O5 OH5 3.098(12) 1_565 ?
O5 N5 3.109(18) 1_565 ?
O6 Mo3 2.296(6) 2_475 ?
O7 Mo3 2.016(5) 2_475 ?
O7 OH8 2.642(8) . ?
OH8 O26 2.492(8) . ?
O10 OH1 2.938(11) 2_474 ?
OH11 Mo9 2.263(6) 2_475 ?
OH11 Mo4 2.266(5) 2_475 ?
O12 OH4 2.885(10) 1_545 ?
O12 N4 2.891(14) 1_545 ?
O13 OH6 2.949(12) 1_655 ?
O14 Mo4 1.962(6) 1_545 ?
O14 OH7 2.846(11) 2_464 ?
O15 N4 3.033(14) 2_575 ?
O15 OH2 3.067(11) 2_575 ?
O16 N2 2.901(13) . ?
O16 N5 3.108(15) 2_464 ?
OH17 Co2 1.955(6) 2_564 ?
OH17 Mo4 2.263(6) 1_545 ?
OH17 N5 3.002(14) . ?
O18 OH2 2.994(11) 2_574 ?
O18 OH3 3.077(11) 1_554 ?
O19 OH6 2.769(12) . ?
O19 OH7 3.080(11) 1_455 ?
O20 N2 2.977(14) . ?
O20 N1 2.992(14) 1_554 ?
O22 Mo8 2.323(6) 2_465 ?
O23 N4 2.870(17) . ?
O23 OH2 3.099(12) . ?
O24 OH6 2.925(13) 1_655 ?
O24 N3 3.018(16) . ?
O25 Mo8 1.937(7) 2_465 ?
O25 N1 2.958(15) . ?
O26 OH2 3.011(11) . ?
O27 OH5 2.869(12) 2_464 ?
O27 OH7 3.120(12) 2_464 ?
O28 Mo3 2.279(6) 2_475 ?
O28 Mo9 2.297(5) 2_475 ?
O29 OH2 2.887(11) . ?
O29 OH1 2.991(12) 2_474 ?
O30 OH7 2.930(12) . ?
O30 OH5 3.096(13) . ?
O32 OH1 2.915(11) . ?
O32 OH2 3.080(13) 2_575 ?
OH33 OH3 3.018(9) 2_474 ?
O35 OH5 2.857(11) . ?
O36 OH1 2.850(11) . ?
O37 N1 2.868(13) . ?
O37 OH1 3.002(11) 2_475 ?
O37 N5 3.111(14) 2_465 ?
O38 N5 2.994(14) 2_464 ?
O38 OH3 3.032(12) 2_474 ?
OH1 OH6 2.855(15) 1_655 ?
OH1 O10 2.938(11) 2_575 ?
OH2 N4 2.830(15) . ?
OH2 O18 2.994(11) 2_475 ?
OH3 OH33 3.018(10) 2_575 ?
OH3 O38 3.032(12) 2_575 ?
OH3 OH2 3.073(13) 2_575 ?
OH4 N6 2.834(14) . ?
OH4 O12 2.885(10) 1_565 ?
OH4 O4 2.970(10) 1_565 ?
OH5 O27 2.869(12) 2_565 ?
OH5 OH4 2.989(15) 1_545 ?
OH6 OH1 2.855(15) 1_455 ?
OH6 O24 2.925(13) 1_455 ?
OH6 O13 2.949(12) 1_455 ?
OH7 O14 2.846(11) 2_565 ?
OH7 N3 2.929(17) . ?
OH7 O19 3.080(11) 1_655 ?
N1 N2 2.71(2) 1_556 ?
N1 O3 2.793(14) 2_565 ?
N2 N1 2.71(2) 1_554 ?
N2 O3 2.844(12) 2_564 ?
N3 N4 2.98(3) 2_575 ?
N4 O1 2.891(16) 2_474 ?
N4 O12 2.891(14) 1_565 ?
N5 O38 2.994(14) 2_565 ?
N5 O16 3.108(15) 2_565 ?
N5 O5 3.109(18) 1_545 ?
N6 OH6 3.020(18) 2_575 ?
